data_2206807
loop_
_publ_author_name
'Yuan, Xin'
'Wang, Ru-Ji'
'Shen, De-Zhong'
'Wang, Xiao-Qing'
'Shen, Guang-Qiu'

_publ_section_title
;
 Cd~1.17~Zn~0.83~B~2~O~5~, a new cadmium zinc diborate
;
_journal_coeditor_code WM6073
_journal_issue 9
_journal_name_full 'Acta Crystallographica Section E'
_journal_page_first i196
_journal_page_last i198
_journal_paper_doi 10.1107/S1600536805024608
_journal_volume 61
_journal_year 2005
_chemical_formula_iupac 'Cd1.17 Zn0.83 B2 O5'
_chemical_formula_structural 'Cd1.171 Zn0.829 B2 O5'
_chemical_formula_sum 'B2 Cd1.171 O5 Zn0.829'
_chemical_formula_weight 287.46
_chemical_name_common 'cadmium zinc diborate'
_chemical_name_systematic
;
cadmium zinc diborate
;
_space_group_IT_number 19
_symmetry_cell_setting orthorhombic
_symmetry_space_group_name_Hall 'P 2ac 2ab'
_symmetry_space_group_name_H-M 'P 21 21 21'
_atom_sites_solution_primary direct
_atom_sites_solution_secondary difmap
_audit_creation_method SHELXL-97
_cell_angle_alpha 90.00
_cell_angle_beta 90.00
_cell_angle_gamma 90.00
_cell_formula_units_Z 4
_cell_length_a 3.4147(4)
_cell_length_b 6.5060(7)
_cell_length_c 17.8263(19)
_cell_measurement_reflns_used 3098
_cell_measurement_temperature 296(2)
_cell_measurement_theta_max 29.99
_cell_measurement_theta_min 2.29
_cell_volume 396.03(8)
_computing_cell_refinement 'SAINT (Bruker, 1997)'
_computing_data_collection 'SMART (Bruker, 1997)'
_computing_data_reduction SAINT
_computing_molecular_graphics 'XP in SHELXTL'
_computing_publication_material SHELXTL
_computing_structure_refinement SHELXTL
_computing_structure_solution 'SHELXTL (Bruker, 1997)'
_diffrn_measured_fraction_theta_full 0.976
_diffrn_measured_fraction_theta_max 0.976
_diffrn_measurement_device_type 'Bruker SMART-APEX CCD'
_diffrn_measurement_method \w
_diffrn_radiation_monochromator graphite
_diffrn_radiation_source 'fine-focus sealed tube'
_diffrn_radiation_type MoK\a
_diffrn_radiation_wavelength 0.71073
_diffrn_reflns_av_R_equivalents 0.0281
_diffrn_reflns_av_sigmaI/netI 0.0356
_diffrn_reflns_limit_h_max 4
_diffrn_reflns_limit_h_min -4
_diffrn_reflns_limit_k_max 9
_diffrn_reflns_limit_k_min -5
_diffrn_reflns_limit_l_max 24
_diffrn_reflns_limit_l_min -23
_diffrn_reflns_number 2308
_diffrn_reflns_theta_full 30.00
_diffrn_reflns_theta_max 30.00
_diffrn_reflns_theta_min 2.28
_diffrn_standards_decay_% 0
_diffrn_standards_number 0
_exptl_absorpt_coefficient_mu 11.328
_exptl_absorpt_correction_T_max 0.322
_exptl_absorpt_correction_T_min 0.090
_exptl_absorpt_correction_type multi-scan
_exptl_absorpt_process_details '(SADABS; Bruker, 1997)'
_exptl_crystal_colour colorless
_exptl_crystal_density_diffrn 4.686
_exptl_crystal_density_method 'not measured'
_exptl_crystal_description needle
_exptl_crystal_F_000 512
_exptl_crystal_size_max 0.22
_exptl_crystal_size_mid 0.10
_exptl_crystal_size_min 0.10
_refine_diff_density_max 2.831
_refine_diff_density_min -2.073
_refine_ls_abs_structure_details 'Flack (1983), 380 Friedel pairs'
_refine_ls_abs_structure_Flack 0.13(5)
_refine_ls_extinction_coef 0.040(2)
_refine_ls_extinction_expression Fc^*^=kFc[1+0.001xFc^2^\l^3^/sin(2\q)]^-1/4^
_refine_ls_extinction_method SHELXL97
_refine_ls_goodness_of_fit_ref 1.039
_refine_ls_matrix_type full
_refine_ls_number_parameters 85
_refine_ls_number_reflns 1101
_refine_ls_number_restraints 6
_refine_ls_restrained_S_all 1.041
_refine_ls_R_factor_all 0.0319
_refine_ls_R_factor_gt 0.0319
_refine_ls_shift/su_max 0.001
_refine_ls_shift/su_mean 0.000
_refine_ls_structure_factor_coef Fsqd
_refine_ls_weighting_details 'w = 1/[\s^2^(Fo^2^)+(0.0118P)^2^+10.0237P] where P = (Fo^2^+2Fc^2^)/3'
_refine_ls_weighting_scheme calc
_refine_ls_wR_factor_gt 0.0793
_refine_ls_wR_factor_ref 0.0793
_reflns_number_gt 1100
_reflns_number_total 1101
_reflns_threshold_expression I>2\s(I)
_cod_data_source_file wm6073.cif
_cod_data_source_block I
_cod_database_code 2206807
_cod_database_fobs_code 2206807

loop_
_symmetry_equiv_pos_as_xyz
'x, y, z'
'-x+1/2, -y, z+1/2'
'-x, y+1/2, -z+1/2'
'x+1/2, -y+1/2, -z'

loop_
_atom_site_label
_atom_site_fract_x
_atom_site_fract_y
_atom_site_fract_z
_atom_site_U_iso_or_equiv
_atom_site_adp_type
_atom_site_calc_flag
_atom_site_refinement_flags
_atom_site_occupancy
_atom_site_type_symbol
Cd1 0.61907(16) 0.47932(8) 0.47388(3) 0.0082(2) Uani d P 0.924(12) Cd
Zn1 0.61907(16) 0.47932(8) 0.47388(3) 0.0082(2) Uani d P 0.076(12) Zn
Cd2 0.0242(2) 0.60028(12) 0.29166(4) 0.0103(3) Uani d P 0.247(10) Cd
Zn2 0.0242(2) 0.60028(12) 0.29166(4) 0.0103(3) Uani d P 0.753(10) Zn
O1 0.2962(18) 0.0000(9) 0.3426(3) 0.0137(13) Uani d U 1 O
O2 0.521(2) 0.6623(9) 0.3564(3) 0.0151(13) Uani d . 1 O
O3 0.6091(19) 0.8913(9) 0.4581(3) 0.0135(12) Uani d . 1 O
O4 0.135(2) 0.2791(9) 0.4279(3) 0.0106(12) Uani d . 1 O
O5 0.018(2) 0.2935(10) 0.2950(3) 0.0180(14) Uani d . 1 O
B1 0.151(3) 0.1963(13) 0.3576(5) 0.0095(16) Uani d . 1 B
B2 0.486(3) 0.8572(13) 0.3875(5) 0.0082(15) Uani d . 1 B

loop_
_atom_site_aniso_label
_atom_site_aniso_U_11
_atom_site_aniso_U_22
_atom_site_aniso_U_33
_atom_site_aniso_U_12
_atom_site_aniso_U_13
_atom_site_aniso_U_23
Cd1 0.0108(3) 0.0108(3) 0.0030(2) 0.00026(18) -0.00016(17) -0.00007(18)
Zn1 0.0108(3) 0.0108(3) 0.0030(2) 0.00026(18) -0.00016(17) -0.00007(18)
Cd2 0.0186(5) 0.0074(4) 0.0050(4) 0.0010(3) -0.0005(3) 0.0021(3)
Zn2 0.0186(5) 0.0074(4) 0.0050(4) 0.0010(3) -0.0005(3) 0.0021(3)
O1 0.025(3) 0.011(2) 0.005(2) 0.005(2) -0.0045(19) -0.0044(19)
O2 0.028(3) 0.006(2) 0.011(3) 0.000(2) 0.003(2) -0.002(2)
O3 0.018(3) 0.015(3) 0.007(2) 0.000(2) -0.003(2) 0.000(2)
O4 0.017(3) 0.009(2) 0.005(2) 0.000(2) 0.001(2) -0.0004(18)
O5 0.026(3) 0.019(3) 0.009(3) 0.006(2) -0.003(3) 0.007(2)
B1 0.015(4) 0.008(3) 0.005(3) -0.001(3) 0.000(3) 0.000(3)
B2 0.012(3) 0.009(3) 0.003(3) 0.001(3) 0.000(3) 0.003(3)

loop_
_atom_type_symbol
_atom_type_description
_atom_type_scat_dispersion_real
_atom_type_scat_dispersion_imag
_atom_type_scat_source
B B 0.0013 0.0007 'International Tables Vol C Tables 4.2.6.8 and 6.1.1.4'
O O 0.0106 0.0060 'International Tables Vol C Tables 4.2.6.8 and 6.1.1.4'
Zn Zn 0.2839 1.4301 'International Tables Vol C Tables 4.2.6.8 and 6.1.1.4'
Cd Cd -0.8075 1.2024 'International Tables Vol C Tables 4.2.6.8 and 6.1.1.4'

loop_
_geom_angle_atom_site_label_1
_geom_angle_atom_site_label_2
_geom_angle_atom_site_label_3
_geom_angle_site_symmetry_1
_geom_angle_site_symmetry_3
_geom_angle
_geom_angle_publ_flag
O3 Cd1 O4 4_566 . 164.5(2) yes
O3 Cd1 O3 4_566 4_466 98.3(2) yes
O4 Cd1 O3 . 4_466 81.2(2) yes
O3 Cd1 O4 4_566 1_655 80.6(2) yes
O4 Cd1 O4 . 1_655 95.9(2) yes
O3 Cd1 O4 4_466 1_655 165.0(2) yes
O3 Cd1 O4 4_566 4_556 81.5(2) yes
O4 Cd1 O4 . 4_556 83.0(2) yes
O3 Cd1 O4 4_466 4_556 83.6(2) yes
O4 Cd1 O4 1_655 4_556 81.4(2) yes
O3 Cd1 O2 4_566 . 112.7(2) yes
O4 Cd1 O2 . . 82.5(2) yes
O3 Cd1 O2 4_466 . 99.9(2) yes
O4 Cd1 O2 1_655 . 94.2(2) yes
O4 Cd1 O2 4_556 . 164.4(2) yes
O3 Cd1 O3 4_566 . 72.00(18) yes
O4 Cd1 O3 . . 121.8(2) yes
O3 Cd1 O3 4_466 . 71.28(19) yes
O4 Cd1 O3 1_655 . 121.8(2) yes
O4 Cd1 O3 4_556 . 139.81(17) yes
O2 Cd1 O3 . . 54.67(18) yes
O3 Zn1 O4 4_566 . 164.5(2) no
O3 Zn1 O3 4_566 4_466 98.3(2) no
O4 Zn1 O3 . 4_466 81.2(2) no
O3 Zn1 O4 4_566 1_655 80.6(2) no
O4 Zn1 O4 . 1_655 95.9(2) no
O3 Zn1 O4 4_466 1_655 165.0(2) no
O3 Zn1 O4 4_566 4_556 81.5(2) no
O4 Zn1 O4 . 4_556 83.0(2) no
O3 Zn1 O4 4_466 4_556 83.6(2) no
O4 Zn1 O4 1_655 4_556 81.4(2) no
O3 Zn1 O2 4_566 . 112.7(2) no
O4 Zn1 O2 . . 82.5(2) no
O3 Zn1 O2 4_466 . 99.9(2) no
O4 Zn1 O2 1_655 . 94.2(2) no
O4 Zn1 O2 4_556 . 164.4(2) no
O5 Cd2 O5 . 3 130.67(18) no
O5 Cd2 O2 . . 100.7(3) no
O5 Cd2 O2 3 . 111.3(3) no
O5 Cd2 O2 . 1_455 99.6(3) no
O5 Cd2 O2 3 1_455 104.1(3) no
O2 Cd2 O2 . 1_455 108.8(3) no
O5 Zn2 O5 . 3 130.67(18) yes
O5 Zn2 O2 . . 100.7(3) yes
O5 Zn2 O2 3 . 111.3(3) yes
O5 Zn2 O2 . 1_455 99.6(3) yes
O5 Zn2 O2 3 1_455 104.1(3) yes
O2 Zn2 O2 . 1_455 108.8(3) yes
O5 Zn2 O1 . 3 77.4(2) yes
O5 Zn2 O1 3 3 55.9(2) yes
O2 Zn2 O1 . 3 149.4(2) yes
O2 Zn2 O1 1_455 3 101.6(2) yes
O5 Zn2 O1 . 1_565 152.6(2) yes
O5 Zn2 O1 3 1_565 72.6(2) yes
O2 Zn2 O1 . 1_565 52.82(19) yes
O2 Zn2 O1 1_455 1_565 85.3(2) yes
O1 Zn2 O1 3 1_565 128.32(19) yes
B2 O1 B1 1_545 . 132.0(6) yes
B2 O2 Zn2 . . 109.0(6) no
B2 O2 Cd2 . . 109.0(6) no
Zn2 O2 Cd2 . . 0.00(5) no
B2 O2 Zn2 . 1_655 117.6(6) no
Zn2 O2 Zn2 . 1_655 108.8(3) no
Cd2 O2 Zn2 . 1_655 108.8(3) no
B2 O2 Cd2 . 1_655 117.6(6) no
Zn2 O2 Cd2 . 1_655 108.8(3) no
Cd2 O2 Cd2 . 1_655 108.8(3) no
Zn2 O2 Cd2 1_655 1_655 0.00(6) no
B2 O2 Zn1 . . 96.6(4) no
Zn2 O2 Zn1 . . 119.5(3) no
Cd2 O2 Zn1 . . 119.5(3) no
Zn2 O2 Zn1 1_655 . 105.4(3) no
Cd2 O2 Zn1 1_655 . 105.4(3) no
B2 O2 Cd1 . . 96.6(4) no
Zn2 O2 Cd1 . . 119.5(3) no
Cd2 O2 Cd1 . . 119.5(3) no
Zn2 O2 Cd1 1_655 . 105.4(3) no
Cd2 O2 Cd1 1_655 . 105.4(3) no
Zn1 O2 Cd1 . . 0.00(2) no
B2 O3 Zn1 . 4_466 109.7(5) no
B2 O3 Cd1 . 4_466 109.7(5) no
B2 O3 Zn1 . 4_566 142.7(6) no
Zn1 O3 Zn1 4_466 4_566 98.3(2) no
Cd1 O3 Zn1 4_466 4_566 98.3(2) no
B2 O3 Cd1 . 4_566 142.7(6) no
Zn1 O3 Cd1 4_466 4_566 98.3(2) no
Cd1 O3 Cd1 4_466 4_566 98.3(2) no
Zn1 O3 Cd1 4_566 4_566 0.00(2) no
B2 O3 Cd1 . . 86.4(4) no
Zn1 O3 Cd1 4_466 . 109.2(2) no
Cd1 O3 Cd1 4_466 . 109.2(2) no
Zn1 O3 Cd1 4_566 . 107.6(2) no
Cd1 O3 Cd1 4_566 . 107.6(2) no
B1 O4 Cd1 . . 122.0(6) no
B1 O4 Zn1 . . 122.0(6) no
B1 O4 Zn1 . 1_455 125.0(6) no
Cd1 O4 Zn1 . 1_455 95.9(2) no
Zn1 O4 Zn1 . 1_455 95.9(2) no
B1 O4 Cd1 . 1_455 125.0(6) no
Cd1 O4 Cd1 . 1_455 95.9(2) no
Zn1 O4 Cd1 . 1_455 95.9(2) no
B1 O4 Zn1 . 4_456 113.0(5) no
Cd1 O4 Zn1 . 4_456 98.8(2) no
Zn1 O4 Zn1 . 4_456 98.8(2) no
Zn1 O4 Zn1 1_455 4_456 96.7(2) no
Cd1 O4 Zn1 1_455 4_456 96.7(2) no
B1 O4 Cd1 . 4_456 113.0(5) no
Cd1 O4 Cd1 . 4_456 98.8(2) no
Zn1 O4 Cd1 . 4_456 98.8(2) no
Zn1 O4 Cd1 1_455 4_456 96.7(2) no
Cd1 O4 Cd1 1_455 4_456 96.7(2) no
B1 O5 Cd2 . . 119.1(5) no
B1 O5 Zn2 . . 119.1(5) no
Cd2 O5 Zn2 . . 0.00(4) no
B1 O5 Zn2 . 3_545 111.4(5) no
Cd2 O5 Zn2 . 3_545 127.4(3) no
Zn2 O5 Zn2 . 3_545 127.4(3) no
B1 O5 Cd2 . 3_545 111.4(5) no
Cd2 O5 Cd2 . 3_545 127.4(3) no
Zn2 O5 Cd2 . 3_545 127.4(3) no
Zn2 O5 Cd2 3_545 3_545 0.00(7) no
O5 B1 O4 . . 123.7(8) yes
O5 B1 O1 . . 112.8(7) yes
O4 B1 O1 . . 123.4(7) yes
O3 B2 O1 . 1_565 125.1(7) yes
O3 B2 O2 . . 119.8(7) yes
O1 B2 O2 1_565 . 115.0(7) yes

loop_
_geom_bond_atom_site_label_1
_geom_bond_atom_site_label_2
_geom_bond_site_symmetry_2
_geom_bond_distance
_geom_bond_publ_flag
Cd1 O3 4_566 2.231(6) yes
Cd1 O4 . 2.260(6) yes
Cd1 O3 4_466 2.283(6) yes
Cd1 O4 1_655 2.339(6) yes
Cd1 O4 4_556 2.428(6) yes
Cd1 O2 . 2.432(6) yes
Cd1 O3 . 2.695(6) yes
Cd1 Cd1 1_455 3.4147(4) no
Cd1 Cd1 1_655 3.4147(4) no
Zn1 O3 4_566 2.231(6) no
Zn1 O4 . 2.260(6) no
Zn1 O3 4_466 2.283(6) no
Zn1 O4 1_655 2.339(6) no
Zn1 O4 4_556 2.428(6) no
Zn1 O2 . 2.432(6) no
Cd2 O5 . 1.997(7) no
Cd2 O5 3 1.997(7) no
Cd2 O2 . 2.092(7) no
Cd2 O2 1_455 2.108(7) no
Cd2 B1 3 2.797(8) no
Cd2 Cd2 1_655 3.4147(4) no
Cd2 Cd2 1_455 3.4147(4) no
Zn2 O5 . 1.997(7) yes
Zn2 O5 3 1.997(7) yes
Zn2 O2 . 2.092(7) yes
Zn2 O2 1_455 2.108(7) yes
Zn2 O1 3 2.712(5) yes
Zn2 O1 1_565 2.907(6) yes
O1 B2 1_545 1.387(10) yes
O1 B1 . 1.396(10) yes
O2 B2 . 1.389(10) yes
O2 Zn2 1_655 2.108(7) no
O2 Cd2 1_655 2.108(7) no
O3 B2 . 1.346(10) yes
O3 Zn1 4_466 2.231(6) no
O3 Cd1 4_466 2.231(6) no
O3 Zn1 4_566 2.283(6) no
O3 Cd1 4_566 2.283(6) no
O4 B1 . 1.365(10) yes
O4 Zn1 1_455 2.339(6) no
O4 Cd1 1_455 2.339(6) no
O4 Zn1 4_456 2.428(6) no
O4 Cd1 4_456 2.428(6) no
O5 B1 . 1.360(10) yes
O5 Zn2 3_545 1.997(7) no
O5 Cd2 3_545 1.997(7) no
B1 Cd2 3_545 2.797(8) no
B2 O1 1_565 1.387(10) no
